data_4135317
loop_
_publ_author_name
'Chen, Wenchao'
'Ang, Esther Cai Xia'
'Tan, Siu Min'
'Chua, Zhijie'
'Ren, Jingyun'
'Yang, Ziqi'
'Teng, Bo'
'Lee, Richmond'
'Lu, Haihua'
'Tan, Choon-Hong'

_publ_section_title
;
 Enantioselective Addition-Alkylation of \a,\b-Unsaturated Carbonyls via
 Bisguanidinium Silicate Ion Pair Catalysis
;
_journal_name_full 'Journal of the American Chemical Society'
_journal_paper_doi 10.1021/jacs.0c00183
_journal_year 2020
_chemical_absolute_configuration ad
_chemical_formula_sum 'C17 H12 F N O2'
_chemical_formula_weight 281.28
_space_group_crystal_system orthorhombic
_space_group_IT_number 19
_space_group_name_Hall 'P 2ac 2ab'
_space_group_name_H-M_alt 'P 21 21 21'
_atom_sites_solution_hydrogens geom
_atom_sites_solution_primary dual
_cell_angle_alpha 90
_cell_angle_beta 90
_cell_angle_gamma 90
_cell_formula_units_Z 4
_cell_length_a 6.1262(4)
_cell_length_b 7.1062(5)
_cell_length_c 31.219(2)
_cell_measurement_reflns_used 6056
_cell_measurement_temperature 296.(2)
_cell_measurement_theta_max 66.7083
_cell_measurement_theta_min 2.8308
_cell_volume 1359.09(16)
_computing_cell_refinement 'SAINT V8.38A (Bruker AXS Inc., 2017)'
_computing_data_collection 'APEX3 (Bruker AXS Inc., 2018)'
_computing_data_reduction 'SAINT V8.38A (Bruker AXS Inc., 2017)'
_computing_molecular_graphics 'XP (Bruker AXS Inc., 2018)'
_computing_publication_material 'APEX3 (Bruker AXS Inc., 2018)'
_computing_structure_refinement 'SHELXL-2018/3 (Sheldrick, 2018)'
_computing_structure_solution 'XT, VERSION 2014/5'
_diffrn_ambient_temperature 296.(2)
_diffrn_detector_area_resol_mean 8.3333
_diffrn_measured_fraction_theta_full 0.999
_diffrn_measured_fraction_theta_max 0.999
_diffrn_measurement_device_type 'CCD area detector'
_diffrn_measurement_method 'phi and omega scans'
_diffrn_radiation_monochromator 'Multilayer Mirror'
_diffrn_radiation_type CuK\a
_diffrn_radiation_wavelength 1.54178
_diffrn_reflns_av_R_equivalents 0.0345
_diffrn_reflns_av_unetI/netI 0.0346
_diffrn_reflns_limit_h_max 6
_diffrn_reflns_limit_h_min -7
_diffrn_reflns_limit_k_max 5
_diffrn_reflns_limit_k_min -8
_diffrn_reflns_limit_l_max 35
_diffrn_reflns_limit_l_min -37
_diffrn_reflns_number 8011
_diffrn_reflns_theta_full 66.70
_diffrn_reflns_theta_max 66.70
_diffrn_reflns_theta_min 2.83
_diffrn_source 'Incoatec Microfocus Source'
_diffrn_source_type 'Bruker Kappa Duo APEX2'
_exptl_absorpt_coefficient_mu 0.829
_exptl_absorpt_correction_T_max 0.92
_exptl_absorpt_correction_T_min 0.67
_exptl_absorpt_correction_type multi-scan
_exptl_absorpt_process_details
;
SADABS-2016/2 - Bruker AXS area detector scaling and absorption correction
;
_exptl_crystal_colour colourless
_exptl_crystal_density_diffrn 1.375
_exptl_crystal_density_method 'not measured'
_exptl_crystal_description block
_exptl_crystal_F_000 584
_exptl_crystal_size_max 0.220
_exptl_crystal_size_mid 0.200
_exptl_crystal_size_min 0.100
_refine_diff_density_max 0.121
_refine_diff_density_min -0.174
_refine_ls_abs_structure_details
;

Flack x determined using 892 quotients [(I+)-(I-)]/[(I+)+(I-)]
(Parsons, Flack and Wagner, Acta Cryst. B69 (2013) 249-259).
;
_refine_ls_abs_structure_Flack 0.08(8)
_refine_ls_extinction_method none
_refine_ls_goodness_of_fit_ref 1.057
_refine_ls_hydrogen_treatment constr
_refine_ls_matrix_type full
_refine_ls_number_parameters 190
_refine_ls_number_reflns 2412
_refine_ls_number_restraints 0
_refine_ls_restrained_S_all 1.057
_refine_ls_R_factor_all 0.0345
_refine_ls_R_factor_gt 0.0333
_refine_ls_shift/su_max 0.000
_refine_ls_shift/su_mean 0.000
_refine_ls_structure_factor_coef Fsqd
_refine_ls_weighting_details 'w=1/[\s^2^(Fo^2^)+(0.0432P)^2^+0.1234P] where P=(Fo^2^+2Fc^2^)/3'
_refine_ls_weighting_scheme calc
_refine_ls_wR_factor_gt 0.0825
_refine_ls_wR_factor_ref 0.0837
_reflns_number_gt 2320
_reflns_number_total 2412
_reflns_threshold_expression 'I > 2\s(I)'
_cod_data_source_file ja0c00183_si_002.cif
_cod_data_source_block tch170s
_cod_depositor_comments
;
The following automatic conversions were performed:

data item '_exptl_absorpt_correction_type' value 'Multi-Scan' was
changed to 'multi-scan' in accordance with the
/home/data/users/saulius/crontab/automatic-downloads/rss-feeds/ACS/lib/dictionaries/cif_core.dic
dictionary named 'cif_core.dic' version 2.4.2 last updated on
2011-04-26.

Automatic conversion script
Id: cif_fix_values 7556 2019-12-06 15:28:31Z antanas 
;
_cod_database_code 4135317

loop_
_space_group_symop_operation_xyz
'x, y, z'
'-x+1/2, -y, z+1/2'
'-x, y+1/2, -z+1/2'
'x+1/2, -y+1/2, -z'

loop_
_atom_site_type_symbol
_atom_site_label
_atom_site_fract_x
_atom_site_fract_y
_atom_site_fract_z
_atom_site_U_iso_or_equiv
_atom_site_adp_type
_atom_site_calc_flag
_atom_site_refinement_flags_adp
_atom_site_refinement_flags_occupancy
_atom_site_refinement_flags_posn
_atom_site_occupancy
_atom_site_disorder_assembly
_atom_site_disorder_group
C C1 0.2382(4) 0.8746(4) 0.28322(7) 0.0602(6) Uani d . . . 1 . .
H H1 0.110886 0.854879 0.267634 0.072 Uiso calc U . R 1 . .
C C2 0.3706(5) 1.0221(4) 0.27293(7) 0.0717(8) Uani d . . . 1 . .
H H2 0.334139 1.101805 0.250411 0.086 Uiso calc U . R 1 . .
C C3 0.5593(6) 1.0524(4) 0.29620(8) 0.0700(7) Uani d . . . 1 . .
H H3 0.649344 1.153099 0.289108 0.084 Uiso calc U . R 1 . .
C C4 0.6165(4) 0.9361(3) 0.32973(7) 0.0555(6) Uani d . . . 1 . .
H H4 0.743712 0.957658 0.345241 0.067 Uiso calc U . R 1 . .
C C5 0.4814(3) 0.7870(3) 0.33985(6) 0.0423(4) Uani d . . . 1 . .
C C6 0.2906(3) 0.7525(3) 0.31679(6) 0.0459(5) Uani d . . . 1 . .
C C7 0.1433(4) 0.5982(3) 0.32889(6) 0.0498(5) Uani d . . . 1 . .
C C8 0.1966(3) 0.5086(3) 0.37237(6) 0.0427(4) Uani d . . . 1 . .
C C9 0.4462(3) 0.4967(3) 0.37608(7) 0.0463(5) Uani d . . . 1 . .
H H9A 0.484894 0.436472 0.402908 0.056 Uiso calc U . R 1 . .
H H9B 0.50316 0.420263 0.352886 0.056 Uiso calc U . R 1 . .
C C10 0.1103(4) 0.3155(3) 0.37542(7) 0.0545(5) Uani d . . . 1 . .
C C11 0.0927(3) 0.6388(3) 0.40692(6) 0.0444(4) Uani d . . . 1 . .
H H11A 0.168389 0.758675 0.406374 0.053 Uiso calc U . R 1 . .
H H11B -0.057944 0.662253 0.398999 0.053 Uiso calc U . R 1 . .
C C12 0.0968(3) 0.5649(2) 0.45216(6) 0.0371(4) Uani d . . . 1 . .
C C13 -0.0822(3) 0.4683(3) 0.46845(7) 0.0451(5) Uani d . . . 1 . .
H H13 -0.199354 0.442384 0.450444 0.054 Uiso calc U . R 1 . .
C C14 -0.0911(4) 0.4096(3) 0.51054(7) 0.0475(5) Uani d . . . 1 . .
H H14 -0.2123 0.345981 0.52112 0.057 Uiso calc U . R 1 . .
C C15 0.0842(4) 0.4480(2) 0.53619(6) 0.0454(5) Uani d . . . 1 . .
C C16 0.2650(4) 0.5393(3) 0.52175(6) 0.0470(5) Uani d . . . 1 . .
H H16 0.382293 0.561564 0.539969 0.056 Uiso calc U . R 1 . .
C C17 0.2716(3) 0.5987(2) 0.47950(6) 0.0426(4) Uani d . . . 1 . .
H H17 0.394154 0.661751 0.469337 0.051 Uiso calc U . R 1 . .
F F1 0.0766(3) 0.39244(19) 0.57767(4) 0.0675(4) Uani d . . . 1 . .
N N1 0.0516(4) 0.1651(3) 0.37943(8) 0.0804(7) Uani d . . . 1 . .
O O1 -0.0141(3) 0.5483(3) 0.30837(6) 0.0795(6) Uani d . . . 1 . .
O O2 0.5420(2) 0.67872(19) 0.37437(4) 0.0475(3) Uani d . . . 1 . .

loop_
_atom_site_aniso_label
_atom_site_aniso_U_11
_atom_site_aniso_U_22
_atom_site_aniso_U_33
_atom_site_aniso_U_12
_atom_site_aniso_U_13
_atom_site_aniso_U_23
C1 0.0661(15) 0.0784(15) 0.0362(10) 0.0146(14) -0.0049(10) 0.0005(10)
C2 0.097(2) 0.0737(16) 0.0439(12) 0.0142(16) -0.0007(13) 0.0162(11)
C3 0.093(2) 0.0612(13) 0.0553(13) -0.0062(15) 0.0131(13) 0.0118(11)
C4 0.0609(14) 0.0564(12) 0.0492(11) -0.0072(11) 0.0013(10) 0.0025(9)
C5 0.0455(11) 0.0446(9) 0.0368(9) 0.0030(9) -0.0008(8) -0.0005(8)
C6 0.0472(11) 0.0573(11) 0.0332(9) 0.0074(10) -0.0038(8) -0.0051(8)
C7 0.0416(11) 0.0644(12) 0.0434(10) 0.0021(10) -0.0099(9) -0.0097(9)
C8 0.0380(10) 0.0414(9) 0.0488(10) -0.0020(8) -0.0074(8) -0.0043(8)
C9 0.0409(10) 0.0404(9) 0.0576(11) 0.0020(8) -0.0070(9) 0.0009(9)
C10 0.0463(12) 0.0529(12) 0.0642(13) -0.0078(10) -0.0017(10) -0.0142(10)
C11 0.0433(11) 0.0423(9) 0.0476(10) 0.0061(9) -0.0041(8) 0.0005(8)
C12 0.0363(10) 0.0293(7) 0.0457(10) 0.0017(8) -0.0038(8) -0.0029(7)
C13 0.0356(10) 0.0449(10) 0.0549(11) -0.0041(9) -0.0089(9) -0.0055(8)
C14 0.0460(11) 0.0384(9) 0.0582(12) -0.0059(9) 0.0053(10) -0.0019(9)
C15 0.0586(13) 0.0326(9) 0.0450(10) 0.0025(9) -0.0023(9) -0.0008(8)
C16 0.0514(11) 0.0388(9) 0.0506(11) -0.0035(9) -0.0157(10) -0.0045(8)
C17 0.0403(10) 0.0325(8) 0.0549(11) -0.0069(8) -0.0046(9) -0.0019(8)
F1 0.0920(11) 0.0642(8) 0.0462(7) -0.0035(8) -0.0028(7) 0.0092(6)
N1 0.0767(15) 0.0581(12) 0.1062(18) -0.0228(12) 0.0095(14) -0.0189(12)
O1 0.0630(11) 0.1083(14) 0.0670(11) -0.0179(11) -0.0311(9) -0.0050(10)
O2 0.0421(7) 0.0495(7) 0.0508(7) -0.0059(6) -0.0135(6) 0.0085(6)

loop_
_atom_type_symbol
_atom_type_description
_atom_type_scat_dispersion_real
_atom_type_scat_dispersion_imag
_atom_type_scat_source
C C 0.0181 0.0091 'International Tables Vol C Tables 4.2.6.8 and 6.1.1.4'
H H 0.0000 0.0000 'International Tables Vol C Tables 4.2.6.8 and 6.1.1.4'
F F 0.0727 0.0534 'International Tables Vol C Tables 4.2.6.8 and 6.1.1.4'
N N 0.0311 0.0180 'International Tables Vol C Tables 4.2.6.8 and 6.1.1.4'
O O 0.0492 0.0322 'International Tables Vol C Tables 4.2.6.8 and 6.1.1.4'

loop_
_geom_angle_atom_site_label_1
_geom_angle_atom_site_label_2
_geom_angle_atom_site_label_3
_geom_angle_site_symmetry_1
_geom_angle_site_symmetry_3
_geom_angle
_geom_angle_publ_flag
C2 C1 C6 . . 121.1(2) ?
C2 C1 H1 . . 119.4 ?
C6 C1 H1 . . 119.4 ?
C1 C2 C3 . . 119.6(2) ?
C1 C2 H2 . . 120.2 ?
C3 C2 H2 . . 120.2 ?
C2 C3 C4 . . 121.2(3) ?
C2 C3 H3 . . 119.4 ?
C4 C3 H3 . . 119.4 ?
C3 C4 C5 . . 118.7(2) ?
C3 C4 H4 . . 120.6 ?
C5 C4 H4 . . 120.6 ?
O2 C5 C4 . . 116.53(18) ?
O2 C5 C6 . . 122.17(18) ?
C4 C5 C6 . . 121.28(19) ?
C5 C6 C1 . . 118.1(2) ?
C5 C6 C7 . . 120.89(18) ?
C1 C6 C7 . . 120.97(19) ?
O1 C7 C6 . . 124.9(2) ?
O1 C7 C8 . . 121.1(2) ?
C6 C7 C8 . . 113.97(16) ?
C10 C8 C7 . . 111.56(17) ?
C10 C8 C9 . . 107.49(17) ?
C7 C8 C9 . . 107.55(18) ?
C10 C8 C11 . . 111.22(17) ?
C7 C8 C11 . . 106.22(16) ?
C9 C8 C11 . . 112.80(16) ?
O2 C9 C8 . . 110.97(16) ?
O2 C9 H9A . . 109.4 ?
C8 C9 H9A . . 109.4 ?
O2 C9 H9B . . 109.4 ?
C8 C9 H9B . . 109.4 ?
H9A C9 H9B . . 108.0 ?
N1 C10 C8 . . 176.4(3) ?
C12 C11 C8 . . 115.83(16) ?
C12 C11 H11A . . 108.3 ?
C8 C11 H11A . . 108.3 ?
C12 C11 H11B . . 108.3 ?
C8 C11 H11B . . 108.3 ?
H11A C11 H11B . . 107.4 ?
C13 C12 C17 . . 117.92(17) ?
C13 C12 C11 . . 120.13(17) ?
C17 C12 C11 . . 121.87(17) ?
C14 C13 C12 . . 121.92(18) ?
C14 C13 H13 . . 119.0 ?
C12 C13 H13 . . 119.0 ?
C15 C14 C13 . . 117.80(19) ?
C15 C14 H14 . . 121.1 ?
C13 C14 H14 . . 121.1 ?
F1 C15 C16 . . 118.94(19) ?
F1 C15 C14 . . 118.3(2) ?
C16 C15 C14 . . 122.74(18) ?
C15 C16 C17 . . 118.99(18) ?
C15 C16 H16 . . 120.5 ?
C17 C16 H16 . . 120.5 ?
C16 C17 C12 . . 120.61(19) ?
C16 C17 H17 . . 119.7 ?
C12 C17 H17 . . 119.7 ?
C5 O2 C9 . . 115.29(15) ?

loop_
_geom_bond_atom_site_label_1
_geom_bond_atom_site_label_2
_geom_bond_site_symmetry_2
_geom_bond_distance
_geom_bond_publ_flag
C1 C2 . 1.364(4) ?
C1 C6 . 1.398(3) ?
C1 H1 . 0.93 ?
C2 C3 . 1.382(4) ?
C2 H2 . 0.93 ?
C3 C4 . 1.379(3) ?
C3 H3 . 0.93 ?
C4 C5 . 1.381(3) ?
C4 H4 . 0.93 ?
C5 O2 . 1.375(2) ?
C5 C6 . 1.394(3) ?
C6 C7 . 1.469(3) ?
C7 O1 . 1.211(3) ?
C7 C8 . 1.534(3) ?
C8 C10 . 1.474(3) ?
C8 C9 . 1.536(3) ?
C8 C11 . 1.557(3) ?
C9 O2 . 1.421(2) ?
C9 H9A . 0.97 ?
C9 H9B . 0.97 ?
C10 N1 . 1.134(3) ?
C11 C12 . 1.507(3) ?
C11 H11A . 0.97 ?
C11 H11B . 0.97 ?
C12 C13 . 1.390(3) ?
C12 C17 . 1.391(3) ?
C13 C14 . 1.380(3) ?
C13 H13 . 0.93 ?
C14 C15 . 1.367(3) ?
C14 H14 . 0.93 ?
C15 F1 . 1.355(2) ?
C15 C16 . 1.360(3) ?
C16 C17 . 1.386(3) ?
C16 H16 . 0.93 ?
C17 H17 . 0.93 ?
